data_4078155
loop_
_publ_author_name
'Frutos-Pedre\~no, Roberto'
'Gonz\'alez-Herrero, Pablo'
'Vicente, Jos\'e'
'Jones, Peter G.'

_publ_section_title
;
 Sequential Insertion of Alkynes and CO or Isocyanides into the Pd--C Bond
 of Cyclopalladated Phenylacetamides. Synthesis of Eight-Membered
 Palladacycles, Benzo[d]azocine-2,4(1H,3H)-diones, and Highly
 Functionalized Acrylonitrile and Acrylamide Derivatives
;
_journal_issue 8
_journal_name_full Organometallics
_journal_page_first 3361
_journal_paper_doi 10.1021/om300151n
_journal_volume 31
_journal_year 2012
_chemical_formula_sum 'C41 H43 Cl N4 Pd'
_chemical_formula_weight 733.64
_chemical_name_systematic
; 
 ? 
;
_space_group_IT_number 14
_symmetry_cell_setting monoclinic
_symmetry_space_group_name_Hall '-P 2yn'
_symmetry_space_group_name_H-M 'P 1 21/n 1'
_atom_sites_solution_hydrogens geom
_atom_sites_solution_primary direct
_atom_sites_solution_secondary difmap
_audit_creation_method SHELXL-97
_cell_angle_alpha 90.00
_cell_angle_beta 97.241(4)
_cell_angle_gamma 90.00
_cell_formula_units_Z 4
_cell_length_a 11.2983(4)
_cell_length_b 8.6519(3)
_cell_length_c 37.1625(12)
_cell_measurement_reflns_used 46655
_cell_measurement_temperature 150(2)
_cell_measurement_theta_max 76.0385
_cell_measurement_theta_min 3.5938
_cell_volume 3603.7(2)
_computing_cell_refinement
; 
CrysAlisPro, Oxford Diffraction Ltd., 
Version 1.171.34.40 (release 27-08-2010 CrysAlis171 .NET) 
(compiled Aug 27 2010,11:50:40) 
;
_computing_data_collection
; 
CrysAlisPro, Oxford Diffraction Ltd., 
Version 1.171.34.40 (release 27-08-2010 CrysAlis171 .NET) 
(compiled Aug 27 2010,11:50:40) 
;
_computing_data_reduction
; 
CrysAlisPro, Oxford Diffraction Ltd., 
Version 1.171.34.40 (release 27-08-2010 CrysAlis171 .NET) 
(compiled Aug 27 2010,11:50:40) 
;
_computing_molecular_graphics 'Siemens XP'
_computing_publication_material SHELXL-97
_computing_structure_refinement 'SHELXL-97 (Sheldrick, 1997)'
_computing_structure_solution 'SHELXS-97 (Sheldrick, 1990)'
_diffrn_ambient_temperature 150(2)
_diffrn_detector_area_resol_mean 10.3543
_diffrn_measured_fraction_theta_full 0.998
_diffrn_measured_fraction_theta_max 0.993
_diffrn_measurement_device_type 'Oxford Diffraction Xcalibur, Atlas, Nova'
_diffrn_measurement_method \w-scan
_diffrn_radiation_monochromator mirror
_diffrn_radiation_source 'Nova (Cu) X-ray Source'
_diffrn_radiation_type CuK\a
_diffrn_radiation_wavelength 1.54184
_diffrn_reflns_av_R_equivalents 0.0531
_diffrn_reflns_av_sigmaI/netI 0.0174
_diffrn_reflns_limit_h_max 14
_diffrn_reflns_limit_h_min -14
_diffrn_reflns_limit_k_max 10
_diffrn_reflns_limit_k_min -10
_diffrn_reflns_limit_l_max 46
_diffrn_reflns_limit_l_min -46
_diffrn_reflns_number 105522
_diffrn_reflns_theta_full 75.00
_diffrn_reflns_theta_max 76.23
_diffrn_reflns_theta_min 3.98
_exptl_absorpt_coefficient_mu 5.089
_exptl_absorpt_correction_T_max 1.00000
_exptl_absorpt_correction_T_min 0.68509
_exptl_absorpt_correction_type multi-scan
_exptl_absorpt_process_details
; 
CrysAlisPro, Oxford Diffraction Ltd., 
Version 1.171.34.40 (release 27-08-2010 CrysAlis171 .NET) 
(compiled Aug 27 2010,11:50:40) 
;
_exptl_crystal_colour 'colourless/violet dichroic'
_exptl_crystal_density_diffrn 1.352
_exptl_crystal_density_meas ?
_exptl_crystal_density_method 'not measured'
_exptl_crystal_description needle
_exptl_crystal_F_000 1520
_exptl_crystal_size_max 0.15
_exptl_crystal_size_mid 0.06
_exptl_crystal_size_min 0.02
_refine_diff_density_max 0.924
_refine_diff_density_min -0.676
_refine_diff_density_rms 0.064
_refine_ls_extinction_method none
_refine_ls_goodness_of_fit_ref 1.054
_refine_ls_hydrogen_treatment constr
_refine_ls_matrix_type full
_refine_ls_number_parameters 432
_refine_ls_number_reflns 7474
_refine_ls_number_restraints 0
_refine_ls_restrained_S_all 1.054
_refine_ls_R_factor_all 0.0373
_refine_ls_R_factor_gt 0.0346
_refine_ls_shift/su_max 0.006
_refine_ls_shift/su_mean 0.000
_refine_ls_structure_factor_coef Fsqd
_refine_ls_weighting_details 'calc w=1/[\s^2^(Fo^2^)+(0.0424P)^2^+4.1149P] where P=(Fo^2^+2Fc^2^)/3'
_refine_ls_weighting_scheme calc
_refine_ls_wR_factor_gt 0.0857
_refine_ls_wR_factor_ref 0.0875
_reflns_number_gt 7020
_reflns_number_total 7474
_reflns_threshold_expression >2sigma(I)
_cod_data_source_file om300151n_si_001.cif
_cod_data_source_block pdimer
_cod_depositor_comments
;
The following automatic conversions were performed:

'_exptl_crystal_density_meas' value 'not measured' was changed to '?'
- the value is perceived as not measured.

Automatic conversion script
Id: cif_fix_values 3008 2015-01-20 13:52:24Z robertas 
;
_cod_original_sg_symbol_H-M 'P 21/n'
_cod_database_code 4078155

loop_
_symmetry_equiv_pos_as_xyz
'x, y, z'
'-x+1/2, y+1/2, -z+1/2'
'-x, -y, -z'
'x-1/2, -y-1/2, z-1/2'

loop_
_atom_site_label
_atom_site_type_symbol
_atom_site_fract_x
_atom_site_fract_y
_atom_site_fract_z
_atom_site_U_iso_or_equiv
_atom_site_adp_type
_atom_site_occupancy
_atom_site_symmetry_multiplicity
_atom_site_calc_flag
_atom_site_refinement_flags
Pd Pd 0.313045(15) 0.48309(2) 0.630595(4) 0.02665(7) Uani 1 1 d .
Cl Cl 0.11789(6) 0.56686(8) 0.643137(17) 0.03997(15) Uani 1 1 d .
N1 N 0.49401(17) 0.2800(2) 0.60434(5) 0.0284(4) Uani 1 1 d .
N2 N 0.7549(6) -0.0399(6) 0.57392(17) 0.140(3) Uani 1 1 d .
N3 N 0.3991(2) 0.5260(3) 0.71360(6) 0.0332(5) Uani 1 1 d .
N4 N 0.20341(18) 0.4351(2) 0.55022(5) 0.0282(4) Uani 1 1 d .
C1 C 0.5734(2) 0.5240(3) 0.62453(7) 0.0292(5) Uani 1 1 d .
C2 C 0.6794(2) 0.4861(3) 0.64270(7) 0.0325(5) Uani 1 1 d .
C3 C 0.5450(2) 0.6799(3) 0.60726(7) 0.0344(5) Uani 1 1 d .
H3A H 0.6048 0.7560 0.6179 0.041 Uiso 1 1 calc R
H3B H 0.4658 0.7141 0.6129 0.041 Uiso 1 1 calc R
C4 C 0.5443(3) 0.6778(4) 0.56634(8) 0.0451(7) Uani 1 1 d .
H4A H 0.6252 0.6582 0.5606 0.068 Uiso 1 1 calc R
H4B H 0.5164 0.7779 0.5562 0.068 Uiso 1 1 calc R
H4C H 0.4908 0.5959 0.5558 0.068 Uiso 1 1 calc R
C5 C 0.7897(2) 0.5888(3) 0.64522(7) 0.0366(6) Uani 1 1 d .
H5A H 0.8570 0.5282 0.6379 0.044 Uiso 1 1 calc R
H5B H 0.7739 0.6757 0.6280 0.044 Uiso 1 1 calc R
C6 C 0.8256(3) 0.6533(4) 0.68287(8) 0.0457(7) Uani 1 1 d .
H6A H 0.7576 0.7074 0.6910 0.069 Uiso 1 1 calc R
H6B H 0.8920 0.7257 0.6823 0.069 Uiso 1 1 calc R
H6C H 0.8504 0.5685 0.6996 0.069 Uiso 1 1 calc R
C7 C 0.7771(3) 0.2147(4) 0.61020(9) 0.0486(7) Uani 1 1 d .
H7A H 0.7251 0.2927 0.5966 0.058 Uiso 1 1 calc R
H7B H 0.8605 0.2511 0.6111 0.058 Uiso 1 1 calc R
C8 C 0.7652(4) 0.0696(4) 0.59022(12) 0.0676(11) Uani 1 1 d .
C10 C 0.4745(2) 0.4085(3) 0.61829(6) 0.0264(5) Uani 1 1 d .
C11 C 0.4109(2) 0.1594(3) 0.59524(6) 0.0277(5) Uani 1 1 d .
C12 C 0.3655(2) 0.0698(3) 0.62195(7) 0.0323(5) Uani 1 1 d .
C13 C 0.2931(2) -0.0563(3) 0.61090(8) 0.0358(5) Uani 1 1 d .
H13 H 0.2613 -0.1174 0.6286 0.043 Uiso 1 1 calc R
C14 C 0.2669(2) -0.0944(3) 0.57465(8) 0.0385(6) Uani 1 1 d .
H14 H 0.2171 -0.1805 0.5676 0.046 Uiso 1 1 calc R
C15 C 0.3133(2) -0.0068(3) 0.54855(8) 0.0359(6) Uani 1 1 d .
H15 H 0.2948 -0.0333 0.5237 0.043 Uiso 1 1 calc R
C16 C 0.3868(2) 0.1199(3) 0.55827(7) 0.0312(5) Uani 1 1 d .
C17 C 0.3976(3) 0.1025(4) 0.66164(7) 0.0434(6) Uani 1 1 d .
H17A H 0.3529 0.1929 0.6684 0.065 Uiso 1 1 calc R
H17B H 0.4833 0.1233 0.6667 0.065 Uiso 1 1 calc R
H17C H 0.3774 0.0128 0.6758 0.065 Uiso 1 1 calc R
C18 C 0.4421(3) 0.2084(3) 0.52979(7) 0.0411(6) Uani 1 1 d .
H18A H 0.5286 0.1919 0.5331 0.062 Uiso 1 1 calc R
H18B H 0.4252 0.3188 0.5321 0.062 Uiso 1 1 calc R
H18C H 0.4085 0.1721 0.5057 0.062 Uiso 1 1 calc R
C21 C 0.6986(2) 0.3373(3) 0.66361(7) 0.0332(5) Uani 1 1 d .
C22 C 0.7459(2) 0.2068(3) 0.64875(8) 0.0381(6) Uani 1 1 d .
C23 C 0.7648(3) 0.0721(4) 0.66936(9) 0.0477(7) Uani 1 1 d .
H23 H 0.7953 -0.0175 0.6590 0.057 Uiso 1 1 calc R
C24 C 0.7394(3) 0.0682(4) 0.70471(9) 0.0516(8) Uani 1 1 d .
H24 H 0.7535 -0.0235 0.7187 0.062 Uiso 1 1 calc R
C25 C 0.6936(3) 0.1974(4) 0.71984(8) 0.0502(8) Uani 1 1 d .
H25 H 0.6761 0.1950 0.7442 0.060 Uiso 1 1 calc R
C26 C 0.6735(2) 0.3308(4) 0.69922(7) 0.0408(6) Uani 1 1 d .
H26 H 0.6419 0.4195 0.7097 0.049 Uiso 1 1 calc R
C30 C 0.3765(2) 0.5085(3) 0.68298(7) 0.0328(5) Uani 1 1 d .
C31 C 0.4151(2) 0.5492(3) 0.75150(6) 0.0307(5) Uani 1 1 d .
C32 C 0.4005(2) 0.4215(3) 0.77353(7) 0.0326(5) Uani 1 1 d .
C33 C 0.4073(2) 0.4502(4) 0.81062(7) 0.0387(6) Uani 1 1 d .
H33 H 0.3982 0.3671 0.8268 0.046 Uiso 1 1 calc R
C34 C 0.4271(3) 0.5977(4) 0.82423(7) 0.0437(7) Uani 1 1 d .
H34 H 0.4292 0.6150 0.8495 0.052 Uiso 1 1 calc R
C35 C 0.4439(3) 0.7204(4) 0.80171(8) 0.0442(7) Uani 1 1 d .
H35 H 0.4588 0.8206 0.8117 0.053 Uiso 1 1 calc R
C36 C 0.4393(2) 0.6986(3) 0.76450(7) 0.0374(6) Uani 1 1 d .
C37 C 0.3778(3) 0.2625(3) 0.75802(8) 0.0425(6) Uani 1 1 d .
H37A H 0.3666 0.1900 0.7776 0.064 Uiso 1 1 calc R
H37B H 0.4462 0.2297 0.7461 0.064 Uiso 1 1 calc R
H37C H 0.3059 0.2639 0.7403 0.064 Uiso 1 1 calc R
C38 C 0.4560(4) 0.8295(4) 0.73923(9) 0.0570(8) Uani 1 1 d .
H38A H 0.4770 0.9234 0.7533 0.086 Uiso 1 1 calc R
H38B H 0.3817 0.8466 0.7231 0.086 Uiso 1 1 calc R
H38C H 0.5202 0.8040 0.7248 0.086 Uiso 1 1 calc R
C40 C 0.2483(2) 0.4549(3) 0.57911(6) 0.0288(5) Uani 1 1 d .
C41 C 0.1441(2) 0.3895(3) 0.51633(6) 0.0270(5) Uani 1 1 d .
C42 C 0.0604(2) 0.2711(3) 0.51625(7) 0.0306(5) Uani 1 1 d .
C43 C 0.0048(2) 0.2234(3) 0.48254(7) 0.0367(6) Uani 1 1 d .
H43 H -0.0525 0.1425 0.4811 0.044 Uiso 1 1 calc R
C44 C 0.0321(2) 0.2926(3) 0.45098(7) 0.0382(6) Uani 1 1 d .
H44 H -0.0063 0.2581 0.4282 0.046 Uiso 1 1 calc R
C45 C 0.1144(2) 0.4111(3) 0.45230(6) 0.0346(5) Uani 1 1 d .
H45 H 0.1310 0.4578 0.4304 0.041 Uiso 1 1 calc R
C46 C 0.1733(2) 0.4633(3) 0.48514(6) 0.0295(5) Uani 1 1 d .
C47 C 0.0314(2) 0.2011(3) 0.55114(7) 0.0390(6) Uani 1 1 d .
H47A H -0.0319 0.1240 0.5458 0.058 Uiso 1 1 calc R
H47B H 0.0045 0.2823 0.5666 0.058 Uiso 1 1 calc R
H47C H 0.1028 0.1512 0.5637 0.058 Uiso 1 1 calc R
C48 C 0.2625(2) 0.5918(3) 0.48717(7) 0.0386(6) Uani 1 1 d .
H48A H 0.2698 0.6292 0.4627 0.058 Uiso 1 1 calc R
H48B H 0.3402 0.5539 0.4985 0.058 Uiso 1 1 calc R
H48C H 0.2360 0.6766 0.5017 0.058 Uiso 1 1 calc R

loop_
_atom_site_aniso_label
_atom_site_aniso_U_11
_atom_site_aniso_U_22
_atom_site_aniso_U_33
_atom_site_aniso_U_23
_atom_site_aniso_U_13
_atom_site_aniso_U_12
Pd 0.03093(10) 0.02898(10) 0.01967(9) 0.00096(6) 0.00169(6) 0.00107(7)
Cl 0.0386(3) 0.0476(4) 0.0349(3) 0.0015(3) 0.0092(2) 0.0083(3)
N1 0.0300(10) 0.0277(10) 0.0268(9) 0.0014(8) 0.0008(7) -0.0001(8)
N2 0.197(6) 0.089(3) 0.159(5) -0.056(3) 0.121(5) -0.063(4)
N3 0.0365(11) 0.0396(12) 0.0230(10) 0.0008(8) 0.0016(8) 0.0042(9)
N4 0.0301(10) 0.0313(10) 0.0224(9) -0.0011(8) 0.0000(8) 0.0030(8)
C1 0.0328(12) 0.0277(12) 0.0270(11) -0.0010(9) 0.0040(9) -0.0018(9)
C2 0.0377(13) 0.0294(13) 0.0294(12) -0.0004(9) 0.0008(10) -0.0037(10)
C3 0.0352(13) 0.0262(12) 0.0412(14) 0.0013(10) 0.0027(10) 0.0010(10)
C4 0.0513(16) 0.0410(16) 0.0423(15) 0.0135(12) 0.0039(12) 0.0051(13)
C5 0.0363(13) 0.0386(14) 0.0343(13) 0.0004(11) 0.0024(10) -0.0040(11)
C6 0.0494(16) 0.0428(16) 0.0423(15) -0.0031(12) -0.0047(12) -0.0084(13)
C7 0.0566(18) 0.0399(16) 0.0528(17) 0.0072(13) 0.0203(14) 0.0042(14)
C8 0.086(3) 0.047(2) 0.081(3) -0.0094(19) 0.053(2) -0.0110(19)
C10 0.0303(11) 0.0275(12) 0.0209(10) 0.0023(9) 0.0009(8) 0.0007(9)
C11 0.0254(11) 0.0248(11) 0.0324(12) 0.0002(9) 0.0018(9) 0.0006(9)
C12 0.0339(12) 0.0271(12) 0.0355(13) 0.0027(10) 0.0033(10) 0.0010(10)
C13 0.0319(12) 0.0285(13) 0.0472(15) 0.0056(11) 0.0064(11) -0.0005(10)
C14 0.0326(13) 0.0264(13) 0.0549(16) -0.0066(11) -0.0008(11) -0.0024(10)
C15 0.0366(13) 0.0307(13) 0.0387(14) -0.0075(10) -0.0010(11) 0.0017(10)
C16 0.0324(12) 0.0286(12) 0.0325(12) -0.0023(10) 0.0033(9) 0.0025(10)
C17 0.0563(17) 0.0415(16) 0.0316(13) 0.0078(11) 0.0029(12) -0.0094(13)
C18 0.0510(16) 0.0429(16) 0.0303(13) -0.0038(11) 0.0086(11) -0.0040(13)
C21 0.0304(12) 0.0359(14) 0.0315(12) 0.0057(10) -0.0035(9) -0.0028(10)
C22 0.0354(13) 0.0340(14) 0.0448(15) 0.0077(11) 0.0049(11) -0.0005(11)
C23 0.0442(16) 0.0377(16) 0.0611(19) 0.0150(14) 0.0065(14) 0.0030(12)
C24 0.0497(17) 0.0478(18) 0.0542(18) 0.0250(15) -0.0056(14) -0.0027(14)
C25 0.0546(18) 0.061(2) 0.0329(14) 0.0138(13) -0.0027(12) -0.0112(15)
C26 0.0411(14) 0.0454(16) 0.0345(13) 0.0014(12) -0.0013(11) -0.0034(12)
C30 0.0349(13) 0.0351(14) 0.0282(13) 0.0012(10) 0.0037(10) 0.0035(10)
C31 0.0322(12) 0.0386(14) 0.0204(11) -0.0012(9) 0.0001(9) 0.0049(10)
C32 0.0310(12) 0.0381(14) 0.0286(12) -0.0011(10) 0.0037(9) 0.0015(10)
C33 0.0386(14) 0.0506(16) 0.0271(12) 0.0065(11) 0.0053(10) 0.0029(12)
C34 0.0475(15) 0.0588(19) 0.0242(12) -0.0064(12) 0.0022(11) 0.0057(14)
C35 0.0496(16) 0.0442(16) 0.0370(14) -0.0120(12) -0.0017(12) 0.0049(13)
C36 0.0413(14) 0.0361(14) 0.0337(13) -0.0006(11) 0.0001(10) 0.0041(11)
C37 0.0490(16) 0.0392(15) 0.0392(14) -0.0012(12) 0.0055(12) -0.0027(12)
C38 0.078(2) 0.0390(17) 0.0525(18) 0.0074(14) 0.0041(16) 0.0011(16)
C40 0.0288(11) 0.0289(12) 0.0294(12) 0.0014(9) 0.0062(9) 0.0037(9)
C41 0.0284(11) 0.0305(12) 0.0212(10) -0.0032(9) -0.0007(8) 0.0032(9)
C42 0.0289(11) 0.0300(12) 0.0328(12) 0.0004(10) 0.0038(9) 0.0039(9)
C43 0.0339(13) 0.0337(14) 0.0415(14) -0.0078(11) 0.0008(10) -0.0001(11)
C44 0.0393(13) 0.0431(15) 0.0302(12) -0.0120(11) -0.0028(10) 0.0048(12)
C45 0.0388(13) 0.0411(14) 0.0236(11) -0.0016(10) 0.0030(9) 0.0071(11)
C46 0.0322(12) 0.0317(12) 0.0242(11) -0.0004(9) 0.0021(9) 0.0037(10)
C47 0.0409(14) 0.0372(14) 0.0401(14) 0.0049(11) 0.0102(11) 0.0002(11)
C48 0.0441(15) 0.0393(15) 0.0326(13) 0.0027(11) 0.0061(11) -0.0046(12)

loop_
_atom_type_symbol
_atom_type_description
_atom_type_scat_dispersion_real
_atom_type_scat_dispersion_imag
_atom_type_scat_source
C C 0.0181 0.0091 'International Tables Vol C Tables 4.2.6.8 and 6.1.1.4'
H H 0.0000 0.0000 'International Tables Vol C Tables 4.2.6.8 and 6.1.1.4'
N N 0.0311 0.0180 'International Tables Vol C Tables 4.2.6.8 and 6.1.1.4'
Cl Cl 0.3639 0.7018 'International Tables Vol C Tables 4.2.6.8 and 6.1.1.4'
Pd Pd 0.1215 3.9337 'International Tables Vol C Tables 4.2.6.8 and 6.1.1.4'

loop_
_geom_angle_atom_site_label_1
_geom_angle_atom_site_label_2
_geom_angle_atom_site_label_3
_geom_angle
C40 Pd C30 178.88(10)
C40 Pd C10 88.64(9)
C30 Pd C10 91.85(10)
C40 Pd Cl 89.32(7)
C30 Pd Cl 90.17(8)
C10 Pd Cl 177.83(7)
C10 N1 C11 127.2(2)
C30 N3 C31 174.4(3)
C40 N4 C41 171.8(3)
C2 C1 C10 121.2(2)
C2 C1 C3 124.2(2)
C10 C1 C3 114.6(2)
C1 C2 C21 122.1(2)
C1 C2 C5 124.1(2)
C21 C2 C5 113.8(2)
C1 C3 C4 112.9(2)
C6 C5 C2 113.2(2)
C8 C7 C22 115.1(3)
N2 C8 C7 178.0(6)
N1 C10 C1 119.2(2)
N1 C10 Pd 125.47(18)
C1 C10 Pd 115.18(17)
C12 C11 C16 120.8(2)
C12 C11 N1 121.9(2)
C16 C11 N1 116.9(2)
C13 C12 C11 118.4(2)
C13 C12 C17 119.8(2)
C11 C12 C17 121.7(2)
C14 C13 C12 121.3(2)
C13 C14 C15 119.9(2)
C14 C15 C16 120.9(3)
C15 C16 C11 118.6(2)
C15 C16 C18 120.3(2)
C11 C16 C18 121.1(2)
C26 C21 C22 118.7(2)
C26 C21 C2 119.5(3)
C22 C21 C2 121.7(2)
C21 C22 C23 119.9(3)
C21 C22 C7 118.9(2)
C23 C22 C7 121.1(3)
C24 C23 C22 120.4(3)
C23 C24 C25 120.1(3)
C24 C25 C26 119.5(3)
C25 C26 C21 121.4(3)
N3 C30 Pd 171.9(2)
C36 C31 C32 124.2(2)
C36 C31 N3 118.1(2)
C32 C31 N3 117.6(2)
C33 C32 C31 116.3(3)
C33 C32 C37 121.9(3)
C31 C32 C37 121.8(2)
C34 C33 C32 120.9(3)
C35 C34 C33 121.2(2)
C34 C35 C36 120.6(3)
C35 C36 C31 116.8(3)
C35 C36 C38 122.0(3)
C31 C36 C38 121.2(2)
N4 C40 Pd 175.1(2)
C42 C41 C46 124.4(2)
C42 C41 N4 117.0(2)
C46 C41 N4 118.6(2)
C43 C42 C41 116.7(2)
C43 C42 C47 122.3(2)
C41 C42 C47 121.0(2)
C44 C43 C42 120.7(2)
C45 C44 C43 120.8(2)
C44 C45 C46 121.2(2)
C45 C46 C41 116.2(2)
C45 C46 C48 122.1(2)
C41 C46 C48 121.7(2)

loop_
_geom_bond_atom_site_label_1
_geom_bond_atom_site_label_2
_geom_bond_distance
Pd C40 1.976(2)
Pd C30 2.000(3)
Pd C10 2.040(2)
Pd Cl 2.4214(6)
N1 C10 1.258(3)
N1 C11 1.415(3)
N2 C8 1.122(6)
N3 C30 1.145(3)
N3 C31 1.412(3)
N4 C40 1.141(3)
N4 C41 1.406(3)
C1 C2 1.340(4)
C1 C10 1.496(3)
C1 C3 1.510(3)
C2 C21 1.506(3)
C2 C5 1.523(4)
C3 C4 1.520(4)
C5 C6 1.513(4)
C7 C8 1.456(5)
C7 C22 1.519(4)
C11 C12 1.407(3)
C11 C16 1.409(3)
C12 C13 1.394(4)
C12 C17 1.500(4)
C13 C14 1.382(4)
C14 C15 1.385(4)
C15 C16 1.395(4)
C16 C18 1.504(4)
C21 C26 1.389(4)
C21 C22 1.392(4)
C22 C23 1.397(4)
C23 C24 1.380(5)
C24 C25 1.380(5)
C25 C26 1.388(4)
C31 C36 1.395(4)
C31 C32 1.397(4)
C32 C33 1.393(4)
C32 C37 1.501(4)
C33 C34 1.381(4)
C34 C35 1.380(4)
C35 C36 1.390(4)
C36 C38 1.498(4)
C41 C42 1.394(3)
C41 C46 1.399(3)
C42 C43 1.392(4)
C42 C47 1.504(3)
C43 C44 1.386(4)
C44 C45 1.381(4)
C45 C46 1.390(3)
C46 C48 1.496(4)
